data_2215287
loop_
_publ_author_name
'Hullmann, Jonathan'
'Xia, Shengqing'
'Bobev, Svilen'

_publ_section_title
;
 Sr~11~InSb~9~ grown from molten In
;
_journal_coeditor_code WM2135
_journal_issue 9
_journal_name_full 'Acta Crystallographica Section E'
_journal_page_first i178
_journal_page_last i178
_journal_paper_doi 10.1107/S1600536807040615
_journal_volume 63
_journal_year 2007
_chemical_formula_iupac 'Sr11 In Sb9'
_chemical_formula_moiety 'In Sb4, 5(Sb), 11(Sr)'
_chemical_formula_structural 'In Sb9 Sr11'
_chemical_formula_sum 'In Sb9 Sr11'
_chemical_formula_weight 2174.39
_chemical_name_systematic
;
undecastrontium indium nonaantimonide
;
_space_group_IT_number 45
_symmetry_cell_setting orthorhombic
_symmetry_space_group_name_Hall 'I 2 -2c'
_symmetry_space_group_name_H-M 'I b a 2'
_cell_angle_alpha 90.00
_cell_angle_beta 90.00
_cell_angle_gamma 90.00
_cell_formula_units_Z 4
_cell_length_a 12.3885(13)
_cell_length_b 13.1003(14)
_cell_length_c 17.4966(18)
_cell_measurement_reflns_used 3124
_cell_measurement_temperature 120(2)
_cell_measurement_theta_max 27.10
_cell_measurement_theta_min 2.26
_cell_volume 2839.6(5)
_computing_cell_refinement 'SAINT (Bruker, 2002)'
_computing_data_collection 'SMART (Bruker, 2002)'
_computing_data_reduction 'SAINT (Bruker, 2002)'
_computing_molecular_graphics 'XP in SHELXTL (Bruker, 2002)'
_computing_publication_material 'SHELXTL (Bruker, 2002)'
_computing_structure_refinement 'SHELXTL (Bruker, 2002)'
_computing_structure_solution 'SHELXTL (Bruker, 2002)'
_diffrn_ambient_temperature 120(2)
_diffrn_measured_fraction_theta_full 1.000
_diffrn_measured_fraction_theta_max 1.000
_diffrn_measurement_device_type 'Bruker SMART APEX'
_diffrn_measurement_method \w
_diffrn_radiation_monochromator graphite
_diffrn_radiation_source 'fine-focus sealed tube'
_diffrn_radiation_type MoK\a
_diffrn_radiation_wavelength 0.71073
_diffrn_reflns_av_R_equivalents 0.0460
_diffrn_reflns_av_sigmaI/netI 0.0429
_diffrn_reflns_limit_h_max 15
_diffrn_reflns_limit_h_min -15
_diffrn_reflns_limit_k_max 16
_diffrn_reflns_limit_k_min -16
_diffrn_reflns_limit_l_max 22
_diffrn_reflns_limit_l_min -22
_diffrn_reflns_number 15129
_diffrn_reflns_theta_full 27.10
_diffrn_reflns_theta_max 27.10
_diffrn_reflns_theta_min 2.26
_diffrn_standards_decay_% 0
_diffrn_standards_interval_count 0
_diffrn_standards_interval_time 0
_diffrn_standards_number 0
_exptl_absorpt_coefficient_mu 29.640
_exptl_absorpt_correction_T_max 0.308
_exptl_absorpt_correction_T_min 0.172
_exptl_absorpt_correction_type multi-scan
_exptl_absorpt_process_details '(SADABS; Sheldrick, 2003)'
_exptl_crystal_colour black
_exptl_crystal_density_diffrn 5.086
_exptl_crystal_density_method 'not measured'
_exptl_crystal_description irregular
_exptl_crystal_F_000 3704
_exptl_crystal_size_max 0.08
_exptl_crystal_size_mid 0.05
_exptl_crystal_size_min 0.04
_refine_diff_density_max 0.896
_refine_diff_density_min -1.005
_refine_ls_abs_structure_details 'Flack (1983), 1496 Friedel pairs'
_refine_ls_abs_structure_Flack 0.017(6)
_refine_ls_extinction_coef 0.000020(3)
_refine_ls_extinction_method 'SHELXTL (Bruker, 2002)'
_refine_ls_goodness_of_fit_ref 0.896
_refine_ls_matrix_type full
_refine_ls_number_parameters 99
_refine_ls_number_reflns 3124
_refine_ls_number_restraints 1
_refine_ls_restrained_S_all 0.896
_refine_ls_R_factor_all 0.0249
_refine_ls_R_factor_gt 0.0223
_refine_ls_shift/su_max 0.000
_refine_ls_shift/su_mean 0.000
_refine_ls_structure_factor_coef Fsqd
_refine_ls_weighting_details 'w=1/[\s^2^(Fo^2^)+(0.001P)^2^] where P=(Fo^2^+2Fc^2^)/3'
_refine_ls_weighting_scheme calc
_refine_ls_wR_factor_all 0.0353
_refine_ls_wR_factor_ref 0.0341
_reflns_number_gt 2972
_reflns_number_total 3124
_reflns_threshold_expression I>2\s(I)
_cod_data_source_file wm2135.cif
_cod_data_source_block I
_cod_database_code 2215287
_cod_database_fobs_code 2215287

loop_
_symmetry_equiv_pos_as_xyz
'x, y, z'
'-x, -y, z'
'x+1/2, -y+1/2, z'
'-x+1/2, y+1/2, z'
'x+1/2, y+1/2, z+1/2'
'-x+1/2, -y+1/2, z+1/2'
'x+1, -y+1, z+1/2'
'-x+1, y+1, z+1/2'

loop_
_atom_site_type_symbol
_atom_site_label
_atom_site_fract_x
_atom_site_fract_y
_atom_site_fract_z
_atom_site_U_iso_or_equiv
_atom_site_adp_type
_atom_site_calc_flag
_atom_site_refinement_flags
_atom_site_occupancy
Sr Sr1 0.42681(6) 0.22217(5) 0.65758(5) 0.01021(16) Uani d . 1
Sr Sr2 0.68413(6) 0.05401(6) 0.62855(4) 0.01204(16) Uani d . 1
Sr Sr3 0.41024(6) 0.22651(6) 0.34159(4) 0.01095(17) Uani d . 1
Sr Sr4 0.68627(7) 0.05890(6) 0.36909(5) 0.01248(17) Uani d . 1
Sr Sr5 0.84036(5) 0.17355(5) 0.99994(6) 0.01271(14) Uani d . 1
Sr Sr6 0.0000 0.0000 0.67821(6) 0.0126(2) Uani d S 1
Sb Sb1 0.87132(3) 0.11611(3) 0.50258(4) 0.01040(10) Uani d . 1
Sb Sb2 0.0000 0.5000 0.25098(5) 0.00951(14) Uani d S 1
Sb Sb3 0.17692(4) 0.17776(4) 0.68278(3) 0.01071(11) Uani d . 1
Sb Sb4 0.46656(4) 0.10383(3) 0.49699(3) 0.01059(10) Uani d . 1
Sb Sb5 0.14600(4) 0.13808(4) 0.31116(3) 0.01019(11) Uani d . 1
In In1 0.0000 0.0000 0.39295(4) 0.01094(17) Uani d S 1

loop_
_atom_site_aniso_label
_atom_site_aniso_U_11
_atom_site_aniso_U_22
_atom_site_aniso_U_33
_atom_site_aniso_U_12
_atom_site_aniso_U_13
_atom_site_aniso_U_23
Sr1 0.0093(4) 0.0111(4) 0.0103(4) -0.0002(3) 0.0005(3) -0.0007(3)
Sr2 0.0110(4) 0.0122(4) 0.0129(4) -0.0004(3) 0.0026(3) 0.0013(3)
Sr3 0.0109(4) 0.0118(4) 0.0101(4) 0.0007(3) -0.0004(3) 0.0005(3)
Sr4 0.0110(4) 0.0133(4) 0.0132(4) 0.0009(3) -0.0022(3) -0.0020(3)
Sr5 0.0142(3) 0.0144(4) 0.0095(3) 0.0010(3) 0.0000(3) -0.0006(4)
Sr6 0.0100(5) 0.0099(5) 0.0179(6) -0.0008(4) 0.000 0.000
Sb1 0.0097(2) 0.0122(2) 0.0092(2) -0.00036(18) -0.0001(3) -0.0003(2)
Sb2 0.0094(3) 0.0108(3) 0.0084(3) 0.0000(4) 0.000 0.000
Sb3 0.0096(2) 0.0123(2) 0.0102(3) -0.0004(2) 0.0004(2) -0.0011(2)
Sb4 0.0119(2) 0.0109(2) 0.0089(2) 0.00097(18) -0.0004(3) 0.0003(2)
Sb5 0.0093(2) 0.0121(2) 0.0091(3) 0.0006(2) -0.0005(2) 0.0004(2)
In1 0.0103(4) 0.0116(4) 0.0109(4) -0.0009(3) 0.000 0.000

loop_
_atom_type_symbol
_atom_type_description
_atom_type_scat_dispersion_real
_atom_type_scat_dispersion_imag
_atom_type_scat_source
In In -0.7276 1.3100 'International Tables Vol C Tables 4.2.6.8 and 6.1.1.4'
Sb Sb -0.5866 1.5461 'International Tables Vol C Tables 4.2.6.8 and 6.1.1.4'
Sr Sr -1.5307 3.2498 'International Tables Vol C Tables 4.2.6.8 and 6.1.1.4'

loop_
_geom_angle_atom_site_label_1
_geom_angle_atom_site_label_2
_geom_angle_atom_site_label_3
_geom_angle_site_symmetry_1
_geom_angle_site_symmetry_3
_geom_angle
Sb3 Sr1 Sb4 . . 100.39(2)
Sb3 Sr1 Sb5 . 6 74.26(2)
Sb4 Sr1 Sb5 . 6 171.42(3)
Sb3 Sr1 Sb3 . 3 160.29(3)
Sb4 Sr1 Sb3 . 3 99.12(2)
Sb5 Sr1 Sb3 6 3 86.04(2)
Sb3 Sr1 Sb2 . 5_545 92.05(2)
Sb4 Sr1 Sb2 . 5_545 88.12(2)
Sb5 Sr1 Sb2 6 5_545 98.65(3)
Sb3 Sr1 Sb2 3 5_545 91.39(2)
Sb3 Sr1 Sb1 . 3_455 91.54(2)
Sb4 Sr1 Sb1 . 3_455 69.46(2)
Sb5 Sr1 Sb1 6 3_455 103.62(2)
Sb3 Sr1 Sb1 3 3_455 92.64(2)
Sb2 Sr1 Sb1 5_545 3_455 157.58(3)
Sb3 Sr1 Sr6 . 3 113.43(2)
Sb4 Sr1 Sr6 . 3 120.51(3)
Sb5 Sr1 Sr6 6 3 57.59(2)
Sb3 Sr1 Sr6 3 3 52.747(13)
Sb2 Sr1 Sr6 5_545 3 134.78(3)
Sb1 Sr1 Sr6 3_455 3 62.49(2)
Sb3 Sr1 Sr3 . 8_545 113.72(2)
Sb4 Sr1 Sr3 . 8_545 131.28(3)
Sb5 Sr1 Sr3 6 8_545 57.265(19)
Sb3 Sr1 Sr3 3 8_545 53.062(19)
Sb2 Sr1 Sr3 5_545 8_545 58.21(2)
Sb1 Sr1 Sr3 3_455 8_545 138.56(3)
Sr6 Sr1 Sr3 3 8_545 77.09(2)
Sb3 Sr1 Sr2 . 2_655 60.385(19)
Sb4 Sr1 Sr2 . 2_655 59.880(19)
Sb5 Sr1 Sr2 6 2_655 120.82(3)
Sb3 Sr1 Sr2 3 2_655 134.15(3)
Sb2 Sr1 Sr2 5_545 2_655 51.232(18)
Sb1 Sr1 Sr2 3_455 2_655 112.96(3)
Sr6 Sr1 Sr2 3 2_655 172.95(3)
Sr3 Sr1 Sr2 8_545 2_655 108.13(3)
Sb3 Sr1 Sr2 . . 135.14(3)
Sb4 Sr1 Sr2 . . 59.643(19)
Sb5 Sr1 Sr2 6 . 128.86(3)
Sb3 Sr1 Sr2 3 . 59.32(2)
Sb2 Sr1 Sr2 5_545 . 51.188(17)
Sb1 Sr1 Sr2 3_455 . 113.55(3)
Sr6 Sr1 Sr2 3 . 111.14(2)
Sr3 Sr1 Sr2 8_545 . 71.65(2)
Sr2 Sr1 Sr2 2_655 . 75.39(2)
Sb3 Sr1 Sr5 . 6_654 144.63(3)
Sb4 Sr1 Sr5 . 6_654 59.01(2)
Sb5 Sr1 Sr5 6 6_654 121.86(2)
Sb3 Sr1 Sr5 3 6_654 48.352(18)
Sb2 Sr1 Sr5 5_545 6_654 113.71(2)
Sb1 Sr1 Sr5 3_455 6_654 55.470(17)
Sr6 Sr1 Sr5 3 6_654 65.50(2)
Sr3 Sr1 Sr5 8_545 6_654 100.71(2)
Sr2 Sr1 Sr5 2_655 6_654 117.12(2)
Sr2 Sr1 Sr5 . 6_654 62.599(19)
Sb3 Sr1 Sr2 . 3_455 56.749(18)
Sb4 Sr1 Sr2 . 3_455 109.57(2)
Sb5 Sr1 Sr2 6 3_455 61.937(18)
Sb3 Sr1 Sr2 3 3_455 113.38(2)
Sb2 Sr1 Sr2 5_545 3_455 145.72(3)
Sb1 Sr1 Sr2 3_455 3_455 49.425(17)
Sr6 Sr1 Sr2 3 3_455 60.858(17)
Sr3 Sr1 Sr2 8_545 3_455 117.96(2)
Sr2 Sr1 Sr2 2_655 3_455 112.12(2)
Sr2 Sr1 Sr2 . 3_455 162.72(3)
Sr5 Sr1 Sr2 6_654 3_455 100.55(2)
Sb2 Sr2 Sb1 5_545 . 178.44(3)
Sb2 Sr2 Sb4 5_545 . 86.25(2)
Sb1 Sr2 Sb4 . . 93.11(2)
Sb2 Sr2 Sb4 5_545 2_655 86.09(2)
Sb1 Sr2 Sb4 . 2_655 94.51(2)
Sb4 Sr2 Sb4 . 2_655 46.406(18)
Sb2 Sr2 Sb3 5_545 2_655 88.74(2)
Sb1 Sr2 Sb3 . 2_655 92.74(2)
Sb4 Sr2 Sb3 . 2_655 132.49(3)
Sb4 Sr2 Sb3 2_655 2_655 86.14(2)
Sb2 Sr2 Sb3 5_545 3 91.23(2)
Sb1 Sr2 Sb3 . 3 87.33(2)
Sb4 Sr2 Sb3 . 3 88.47(2)
Sb4 Sr2 Sb3 2_655 3 134.88(3)
Sb3 Sr2 Sb3 2_655 3 138.89(3)
Sb2 Sr2 Sr1 5_545 2_655 57.205(18)
Sb1 Sr2 Sr1 . 2_655 124.24(3)
Sb4 Sr2 Sr1 . 2_655 89.29(2)
Sb4 Sr2 Sr1 2_655 2_655 50.998(18)
Sb3 Sr2 Sr1 2_655 2_655 49.860(18)
Sb3 Sr2 Sr1 3 2_655 148.43(3)
Sb2 Sr2 Sr1 5_545 . 57.150(18)
Sb1 Sr2 Sr1 . . 121.39(3)
Sb4 Sr2 Sr1 . . 51.015(19)
Sb4 Sr2 Sr1 2_655 . 89.08(2)
Sb3 Sr2 Sr1 2_655 . 145.82(3)
Sb3 Sr2 Sr1 3 . 53.280(18)
Sr1 Sr2 Sr1 2_655 . 102.61(2)
Sb2 Sr2 Sb5 5_545 8_545 84.32(2)
Sb1 Sr2 Sb5 . 8_545 95.53(2)
Sb4 Sr2 Sb5 . 8_545 149.07(3)
Sb4 Sr2 Sb5 2_655 8_545 160.48(3)
Sb3 Sr2 Sb5 2_655 8_545 76.71(2)
Sb3 Sr2 Sb5 3 8_545 62.406(17)
Sr1 Sr2 Sb5 2_655 8_545 109.76(2)
Sr1 Sr2 Sb5 . 8_545 99.84(2)
Sb2 Sr2 Sr6 5_545 1_655 120.18(3)
Sb1 Sr2 Sr6 . 1_655 60.66(2)
Sb4 Sr2 Sr6 . 1_655 152.47(3)
Sb4 Sr2 Sr6 2_655 1_655 122.22(2)
Sb3 Sr2 Sr6 2_655 1_655 48.743(13)
Sb3 Sr2 Sr6 3 1_655 97.80(2)
Sr1 Sr2 Sr6 2_655 1_655 98.60(2)
Sr1 Sr2 Sr6 . 1_655 148.70(3)
Sb5 Sr2 Sr6 8_545 1_655 50.847(18)
Sb2 Sr2 Sr5 5_545 7_444 121.87(2)
Sb1 Sr2 Sr5 . 7_444 59.623(19)
Sb4 Sr2 Sr5 . 7_444 97.51(2)
Sb4 Sr2 Sr5 2_655 7_444 59.433(18)
Sb3 Sr2 Sr5 2_655 7_444 47.663(18)
Sb3 Sr2 Sr5 3 7_444 146.58(3)
Sr1 Sr2 Sr5 2_655 7_444 64.83(2)
Sr1 Sr2 Sr5 . 7_444 147.59(3)
Sb5 Sr2 Sr5 8_545 7_444 112.47(2)
Sr6 Sr2 Sr5 1_655 7_444 63.174(19)
Sb2 Sr2 Sr1 5_545 3 125.31(3)
Sb1 Sr2 Sr1 . 3 53.848(19)
Sb4 Sr2 Sr1 . 3 118.86(2)
Sb4 Sr2 Sr1 2_655 3 147.17(3)
Sb3 Sr2 Sr1 2_655 3 102.25(2)
Sb3 Sr2 Sr1 3 3 46.933(16)
Sr1 Sr2 Sr1 2_655 3 151.29(3)
Sr1 Sr2 Sr1 . 3 99.985(19)
Sb5 Sr2 Sr1 8_545 3 48.409(16)
Sr6 Sr2 Sr1 1_655 3 53.956(15)
Sr5 Sr2 Sr1 7_444 3 103.21(2)
Sb3 Sr3 Sb4 6_554 . 170.71(3)
Sb3 Sr3 Sb5 6_554 3 87.18(2)
Sb4 Sr3 Sb5 . 3 101.66(2)
Sb3 Sr3 Sb5 6_554 . 71.732(19)
Sb4 Sr3 Sb5 . . 99.47(2)
Sb5 Sr3 Sb5 3 . 158.87(3)
Sb3 Sr3 Sb1 6_554 3_455 114.47(3)
Sb4 Sr3 Sb1 . 3_455 69.41(2)
Sb5 Sr3 Sb1 3 3_455 86.48(2)
Sb5 Sr3 Sb1 . 3_455 100.75(2)
Sb3 Sr3 Sb2 6_554 3 92.58(2)
Sb4 Sr3 Sb2 . 3 83.82(2)
Sb5 Sr3 Sb2 3 3 95.49(2)
Sb5 Sr3 Sb2 . 3 87.044(19)
Sb1 Sr3 Sb2 3_455 3 152.95(3)
Sb3 Sr3 Sr1 6_554 8_544 56.998(19)
Sb4 Sr3 Sr1 . 8_544 126.16(3)
Sb5 Sr3 Sr1 3 8_544 55.156(19)
Sb5 Sr3 Sr1 . 8_544 111.20(2)
Sb1 Sr3 Sr1 3_455 8_544 139.34(3)
Sb2 Sr3 Sr1 3 8_544 56.064(19)
Sb3 Sr3 In1 6_554 3 86.35(2)
Sb4 Sr3 In1 . 3 101.74(2)
Sb5 Sr3 In1 3 3 46.846(13)
Sb5 Sr3 In1 . 3 127.60(2)
Sb1 Sr3 In1 3_455 3 46.356(16)
Sb2 Sr3 In1 3 3 142.33(2)
Sr1 Sr3 In1 8_544 3 93.33(2)
Sb3 Sr3 Sr4 6_554 2_655 111.73(3)
Sb4 Sr3 Sr4 . 2_655 59.55(2)
Sb5 Sr3 Sr4 3 2_655 139.37(3)
Sb5 Sr3 Sr4 . 2_655 54.898(18)
Sb1 Sr3 Sr4 3_455 2_655 114.49(3)
Sb2 Sr3 Sr4 3 2_655 50.027(18)
Sr1 Sr3 Sr4 8_544 2_655 104.45(3)
In1 Sr3 Sr4 3 2_655 159.54(3)
Sb3 Sr3 Sr4 6_554 3_455 66.24(2)
Sb4 Sr3 Sr4 . 3_455 113.57(3)
Sb5 Sr3 Sr4 3 3_455 104.19(2)
Sb5 Sr3 Sr4 . 3_455 66.52(2)
Sb1 Sr3 Sr4 3_455 3_455 52.740(17)
Sb2 Sr3 Sr4 3 3_455 149.83(3)
Sr1 Sr3 Sr4 8_544 3_455 118.91(3)
In1 Sr3 Sr4 3 3_455 61.098(17)
Sr4 Sr3 Sr4 2_655 3_455 116.26(2)
Sb3 Sr3 Sr4 6_554 . 126.02(3)
Sb4 Sr3 Sr4 . . 56.930(19)
Sb5 Sr3 Sr4 3 . 65.64(2)
Sb5 Sr3 Sr4 . . 128.28(3)
Sb1 Sr3 Sr4 3_455 . 109.53(2)
Sb2 Sr3 Sr4 3 . 48.779(16)
Sr1 Sr3 Sr4 8_544 . 69.37(2)
In1 Sr3 Sr4 3 . 103.30(2)
Sr4 Sr3 Sr4 2_655 . 74.40(2)
Sr4 Sr3 Sr4 3_455 . 161.36(3)
Sb3 Sr3 Sr5 6_554 8_544 112.48(2)
Sb4 Sr3 Sr5 . 8_544 61.64(2)
Sb5 Sr3 Sr5 3 8_544 143.80(3)
Sb5 Sr3 Sr5 . 8_544 50.174(18)
Sb1 Sr3 Sr5 3_455 8_544 58.031(18)
Sb2 Sr3 Sr5 3 8_544 112.77(2)
Sr1 Sr3 Sr5 8_544 8_544 160.88(3)
In1 Sr3 Sr5 3 8_544 102.23(2)
Sr4 Sr3 Sr5 2_655 8_544 62.750(19)
Sr4 Sr3 Sr5 3_455 8_544 61.549(19)
Sr4 Sr3 Sr5 . 8_544 116.71(2)
Sb2 Sr4 Sb1 3 . 176.25(3)
Sb2 Sr4 Sb5 3 2_655 93.68(2)
Sb1 Sr4 Sb5 . 2_655 87.72(2)
Sb2 Sr4 Sb4 3 . 83.95(2)
Sb1 Sr4 Sb4 . . 92.73(2)
Sb5 Sr4 Sb4 2_655 . 139.72(3)
Sb2 Sr4 Sb4 3 2_655 83.10(2)
Sb1 Sr4 Sb4 . 2_655 93.35(2)
Sb5 Sr4 Sb4 2_655 2_655 93.20(2)
Sb4 Sr4 Sb4 . 2_655 46.539(18)
Sb2 Sr4 Sr3 3 2_655 58.277(18)
Sb1 Sr4 Sr3 . 2_655 120.14(3)
Sb5 Sr4 Sr3 2_655 2_655 56.052(19)
Sb4 Sr4 Sr3 . 2_655 90.09(2)
Sb4 Sr4 Sr3 2_655 2_655 50.294(18)
Sb2 Sr4 Sr3 3 3 126.62(3)
Sb1 Sr4 Sr3 . 3 56.65(2)
Sb5 Sr4 Sr3 2_655 3 94.16(2)
Sb4 Sr4 Sr3 . 3 119.38(3)
Sb4 Sr4 Sr3 2_655 3 148.70(3)
Sr3 Sr4 Sr3 2_655 3 149.77(3)
Sb2 Sr4 In1 3 1_655 136.56(3)
Sb1 Sr4 In1 . 1_655 45.916(16)
Sb5 Sr4 In1 2_655 1_655 45.685(15)
Sb4 Sr4 In1 . 1_655 135.19(3)
Sb4 Sr4 In1 2_655 1_655 109.33(2)
Sr3 Sr4 In1 2_655 1_655 97.15(2)
Sr3 Sr4 In1 3 1_655 57.947(17)
Sb2 Sr4 Sb3 3 8_544 82.68(2)
Sb1 Sr4 Sb3 . 8_544 101.02(2)
Sb5 Sr4 Sb3 2_655 8_544 78.28(2)
Sb4 Sr4 Sb3 . 8_544 140.45(3)
Sb4 Sr4 Sb3 2_655 8_544 162.89(3)
Sr3 Sr4 Sb3 2_655 8_544 113.45(2)
Sr3 Sr4 Sb3 3 8_544 47.883(17)
In1 Sr4 Sb3 1_655 8_544 75.34(2)
Sb2 Sr4 Sr3 3 . 56.602(18)
Sb1 Sr4 Sr3 . . 122.18(3)
Sb5 Sr4 Sr3 2_655 . 150.04(3)
Sb4 Sr4 Sr3 . . 49.353(18)
Sb4 Sr4 Sr3 2_655 . 87.23(2)
Sr3 Sr4 Sr3 2_655 . 103.91(2)
Sr3 Sr4 Sr3 3 . 100.919(19)
In1 Sr4 Sr3 1_655 . 158.65(2)
Sb3 Sr4 Sr3 8_544 . 92.84(2)
Sb2 Sr4 Sr5 3 6_654 119.86(2)
Sb1 Sr4 Sr5 . 6_654 59.208(19)
Sb5 Sr4 Sr5 2_655 6_654 145.92(3)
Sb4 Sr4 Sr5 . 6_654 57.395(18)
Sb4 Sr4 Sr5 2_655 6_654 96.50(2)
Sr3 Sr4 Sr5 2_655 6_654 146.27(3)
Sr3 Sr4 Sr5 3 6_654 62.03(2)
In1 Sr4 Sr5 1_655 6_654 100.44(2)
Sb3 Sr4 Sr5 8_544 6_654 98.80(2)
Sr3 Sr4 Sr5 . 6_654 63.297(19)
Sb2 Sr4 Sr5 3 7_444 119.92(2)
Sb1 Sr4 Sr5 . 7_444 58.662(19)
Sb5 Sr4 Sr5 2_655 7_444 49.929(19)
Sb4 Sr4 Sr5 . 7_444 97.03(2)
Sb4 Sr4 Sr5 2_655 7_444 58.800(18)
Sr3 Sr4 Sr5 2_655 7_444 61.65(2)
Sr3 Sr4 Sr5 3 7_444 104.92(2)
In1 Sr4 Sr5 1_655 7_444 50.828(15)
Sb3 Sr4 Sr5 8_544 7_444 121.84(2)
Sr3 Sr4 Sr5 . 7_444 145.18(3)
Sr5 Sr4 Sr5 6_654 7_444 109.80(3)
Sb3 Sr5 Sb5 8_545 8_545 172.93(3)
Sb3 Sr5 In1 8_545 7_545 125.08(3)
Sb5 Sr5 In1 8_545 7_545 50.264(19)
Sb3 Sr5 Sb1 8_545 8_645 93.22(2)
Sb5 Sr5 Sb1 8_545 8_645 86.23(2)
In1 Sr5 Sb1 7_545 8_645 47.861(14)
Sb3 Sr5 Sb4 8_545 6_655 92.45(2)
Sb5 Sr5 Sb4 8_545 6_655 93.55(2)
In1 Sr5 Sb4 7_545 6_655 97.74(2)
Sb1 Sr5 Sb4 8_645 6_655 62.555(16)
Sb3 Sr5 Sb1 8_545 6_655 85.95(2)
Sb5 Sr5 Sb1 8_545 6_655 98.49(2)
In1 Sr5 Sb1 7_545 6_655 148.75(3)
Sb1 Sr5 Sb1 8_645 6_655 145.45(2)
Sb4 Sr5 Sb1 6_655 6_655 82.951(18)
Sb3 Sr5 Sb1 8_545 7_445 90.67(2)
Sb5 Sr5 Sb1 8_545 7_445 82.44(2)
In1 Sr5 Sb1 7_545 7_445 46.585(14)
Sb1 Sr5 Sb1 8_645 7_445 72.325(16)
Sb4 Sr5 Sb1 6_655 7_445 134.87(2)
Sb1 Sr5 Sb1 6_655 7_445 142.17(2)
Sb3 Sr5 Sb4 8_545 8_545 87.26(2)
Sb5 Sr5 Sb4 8_545 8_545 90.21(2)
In1 Sr5 Sb4 7_545 8_545 112.67(2)
Sb1 Sr5 Sb4 8_645 8_545 154.60(2)
Sb4 Sr5 Sb4 6_655 8_545 142.84(2)
Sb1 Sr5 Sb4 6_655 8_545 59.942(15)
Sb1 Sr5 Sb4 7_445 8_545 82.274(16)
Sb3 Sr5 Sr4 8_545 6_655 121.62(3)
Sb5 Sr5 Sr4 8_545 6_655 65.22(2)
In1 Sr5 Sr4 7_545 6_655 106.92(3)
Sb1 Sr5 Sr4 8_645 6_655 104.82(2)
Sb4 Sr5 Sr4 6_655 6_655 52.922(17)
Sb1 Sr5 Sr4 6_655 6_655 49.300(17)
Sb1 Sr5 Sr4 7_445 6_655 147.65(3)
Sb4 Sr5 Sr4 8_545 6_655 96.39(2)
Sb3 Sr5 Sr2 8_545 7_445 56.484(19)
Sb5 Sr5 Sr2 8_545 7_445 116.98(2)
In1 Sr5 Sr2 7_545 7_445 94.85(2)
Sb1 Sr5 Sr2 8_645 7_445 107.30(2)
Sb4 Sr5 Sr2 6_655 7_445 147.88(3)
Sb1 Sr5 Sr2 6_655 7_445 100.93(2)
Sb1 Sr5 Sr2 7_445 7_445 48.302(17)
Sb4 Sr5 Sr2 8_545 7_445 52.715(16)
Sr4 Sr5 Sr2 6_655 7_445 147.88(3)
Sb3 Sr5 Sr3 8_545 8_545 127.10(2)
Sb5 Sr5 Sr3 8_545 8_545 53.885(19)
In1 Sr5 Sr3 7_545 8_545 99.74(3)
Sb1 Sr5 Sr3 8_645 8_545 139.66(3)
Sb4 Sr5 Sr3 6_655 8_545 109.30(2)
Sb1 Sr5 Sr3 6_655 8_545 51.795(17)
Sb1 Sr5 Sr3 7_445 8_545 104.22(2)
Sb4 Sr5 Sr3 8_545 8_545 46.706(17)
Sr4 Sr5 Sr3 6_655 8_545 56.416(19)
Sr2 Sr5 Sr3 7_445 8_545 97.43(2)
Sb3 Sr5 Sr1 8_545 6_655 52.249(19)
Sb5 Sr5 Sr1 8_545 6_655 131.08(2)
In1 Sr5 Sr1 7_545 6_655 99.87(2)
Sb1 Sr5 Sr1 8_645 6_655 52.369(18)
Sb4 Sr5 Sr1 6_655 6_655 47.542(16)
Sb1 Sr5 Sr1 6_655 6_655 103.23(2)
Sb1 Sr5 Sr1 7_445 6_655 104.21(2)
Sb4 Sr5 Sr1 8_545 6_655 138.51(3)
Sr4 Sr5 Sr1 6_655 6_655 98.04(2)
Sr2 Sr5 Sr1 7_445 6_655 101.21(3)
Sr3 Sr5 Sr1 8_545 6_655 151.57(2)
Sb3 Sr6 Sb3 . 2 177.13(4)
Sb3 Sr6 Sb5 . 8_445 87.749(19)
Sb3 Sr6 Sb5 2 8_445 90.321(19)
Sb3 Sr6 Sb5 . 7_445 90.322(19)
Sb3 Sr6 Sb5 2 7_445 87.749(19)
Sb5 Sr6 Sb5 8_445 7_445 95.44(3)
Sb3 Sr6 In1 . 7_445 88.57(2)
Sb3 Sr6 In1 2 7_445 88.57(2)
Sb5 Sr6 In1 8_445 7_445 47.719(16)
Sb5 Sr6 In1 7_445 7_445 47.719(16)
Sb3 Sr6 Sr1 . 4_545 122.728(16)
Sb3 Sr6 Sr1 2 4_545 57.598(16)
Sb5 Sr6 Sr1 8_445 4_545 134.08(3)
Sb5 Sr6 Sr1 7_445 4_545 55.475(16)
In1 Sr6 Sr1 7_445 4_545 95.50(2)
Sb3 Sr6 Sr1 . 3_455 57.598(16)
Sb3 Sr6 Sr1 2 3_455 122.728(16)
Sb5 Sr6 Sr1 8_445 3_455 55.475(16)
Sb5 Sr6 Sr1 7_445 3_455 134.08(3)
In1 Sr6 Sr1 7_445 3_455 95.50(2)
Sr1 Sr6 Sr1 4_545 3_455 169.01(4)
Sb3 Sr6 Sb1 . 1_455 90.94(2)
Sb3 Sr6 Sb1 2 1_455 91.39(2)
Sb5 Sr6 Sb1 8_445 1_455 96.647(14)
Sb5 Sr6 Sb1 7_445 1_455 167.89(3)
In1 Sr6 Sb1 7_445 1_455 144.359(13)
Sr1 Sr6 Sb1 4_545 1_455 114.34(3)
Sr1 Sr6 Sb1 3_455 1_455 55.401(16)
Sb3 Sr6 Sb1 . 2_655 91.39(2)
Sb3 Sr6 Sb1 2 2_655 90.94(2)
Sb5 Sr6 Sb1 8_445 2_655 167.89(3)
Sb5 Sr6 Sb1 7_445 2_655 96.647(14)
In1 Sr6 Sb1 7_445 2_655 144.359(13)
Sr1 Sr6 Sb1 4_545 2_655 55.401(16)
Sr1 Sr6 Sb1 3_455 2_655 114.34(3)
Sb1 Sr6 Sb1 1_455 2_655 71.28(3)
Sb3 Sr6 Sr2 . 1_455 122.512(16)
Sb3 Sr6 Sr2 2 1_455 58.210(15)
Sb5 Sr6 Sr2 8_445 1_455 63.240(15)
Sb5 Sr6 Sr2 7_445 1_455 137.52(2)
In1 Sr6 Sr2 7_445 1_455 102.325(18)
Sr1 Sr6 Sr2 4_545 1_455 112.258(18)
Sr1 Sr6 Sr2 3_455 1_455 65.186(16)
Sb1 Sr6 Sr2 1_455 1_455 49.557(15)
Sb1 Sr6 Sr2 2_655 1_455 107.56(3)
Sb3 Sr6 Sr2 . 2_655 58.210(15)
Sb3 Sr6 Sr2 2 2_655 122.513(16)
Sb5 Sr6 Sr2 8_445 2_655 137.52(2)
Sb5 Sr6 Sr2 7_445 2_655 63.240(15)
In1 Sr6 Sr2 7_445 2_655 102.325(19)
Sr1 Sr6 Sr2 4_545 2_655 65.186(16)
Sr1 Sr6 Sr2 3_455 2_655 112.258(18)
Sb1 Sr6 Sr2 1_455 2_655 107.56(3)
Sb1 Sr6 Sr2 2_655 2_655 49.557(15)
Sr2 Sr6 Sr2 1_455 2_655 155.35(4)
Sb3 Sr6 Sr5 . 7_344 135.40(3)
Sb3 Sr6 Sr5 2 7_344 47.463(18)
Sb5 Sr6 Sr5 8_445 7_344 121.303(14)
Sb5 Sr6 Sr5 7_445 7_344 116.624(14)
In1 Sr6 Sr5 7_445 7_344 135.988(15)
Sr1 Sr6 Sr5 4_545 7_344 62.257(18)
Sr1 Sr6 Sr5 3_455 7_344 109.13(2)
Sb1 Sr6 Sr5 1_455 7_344 55.539(18)
Sb1 Sr6 Sr5 2_655 7_344 52.908(17)
Sr2 Sr6 Sr5 1_455 7_344 59.948(17)
Sr2 Sr6 Sr5 2_655 7_344 101.17(2)
In1 Sb1 Sr2 1_655 . 133.90(2)
In1 Sb1 Sr4 1_655 . 78.44(2)
Sr2 Sb1 Sr4 . . 85.97(2)
In1 Sb1 Sr1 1_655 3 135.63(2)
Sr2 Sb1 Sr1 . 3 76.73(2)
Sr4 Sb1 Sr1 . 3 143.72(2)
In1 Sb1 Sr3 1_655 3 72.85(2)
Sr2 Sb1 Sr3 . 3 140.72(2)
Sr4 Sb1 Sr3 . 3 70.61(2)
Sr1 Sb1 Sr3 3 3 103.75(2)
In1 Sb1 Sr5 1_655 8_644 64.221(17)
Sr2 Sb1 Sr5 . 8_644 138.30(3)
Sr4 Sb1 Sr5 . 8_644 134.85(3)
Sr1 Sb1 Sr5 3 8_644 72.16(2)
Sr3 Sb1 Sr5 3 8_644 74.66(2)
In1 Sb1 Sr6 1_655 1_655 95.40(2)
Sr2 Sb1 Sr6 . 1_655 69.78(2)
Sr4 Sb1 Sr6 . 1_655 139.77(2)
Sr1 Sb1 Sr6 3 1_655 62.111(18)
Sr3 Sb1 Sr6 3 1_655 145.822(19)
Sr5 Sb1 Sr6 8_644 1_655 71.380(18)
In1 Sb1 Sr5 1_655 6_654 138.19(3)
Sr2 Sb1 Sr5 . 6_654 72.68(2)
Sr4 Sb1 Sr5 . 6_654 71.49(2)
Sr1 Sb1 Sr5 3 6_654 72.97(2)
Sr3 Sb1 Sr5 3 6_654 70.17(2)
Sr5 Sb1 Sr5 8_644 6_654 121.670(15)
Sr6 Sb1 Sr5 1_655 6_654 126.29(3)
In1 Sb1 Sr5 1_655 7_444 61.896(17)
Sr2 Sb1 Sr5 . 7_444 72.08(2)
Sr4 Sb1 Sr5 . 7_444 72.59(2)
Sr1 Sb1 Sr5 3 7_444 129.02(3)
Sr3 Sb1 Sr5 3 7_444 125.88(3)
Sr5 Sb1 Sr5 8_644 7_444 107.658(16)
Sr6 Sb1 Sr5 1_655 7_444 69.637(17)
Sr5 Sb1 Sr5 6_654 7_444 130.627(14)
Sr4 Sb2 Sr4 3_455 4 99.32(4)
Sr4 Sb2 Sr2 3_455 6_554 153.237(17)
Sr4 Sb2 Sr2 4 6_554 88.370(18)
Sr4 Sb2 Sr2 3_455 5_454 88.370(18)
Sr4 Sb2 Sr2 4 5_454 153.237(17)
Sr2 Sb2 Sr2 6_554 5_454 96.22(4)
Sr4 Sb2 Sr1 3_455 6_554 85.00(2)
Sr4 Sb2 Sr1 4 6_554 134.33(2)
Sr2 Sb2 Sr1 6_554 6_554 71.66(2)
Sr2 Sb2 Sr1 5_454 6_554 71.56(2)
Sr4 Sb2 Sr1 3_455 5_454 134.33(2)
Sr4 Sb2 Sr1 4 5_454 85.00(2)
Sr2 Sb2 Sr1 6_554 5_454 71.56(2)
Sr2 Sb2 Sr1 5_454 5_454 71.66(2)
Sr1 Sb2 Sr1 6_554 5_454 123.61(4)
Sr4 Sb2 Sr3 3_455 4 71.70(2)
Sr4 Sb2 Sr3 4 4 74.62(2)
Sr2 Sb2 Sr3 6_554 4 134.96(2)
Sr2 Sb2 Sr3 5_454 4 83.74(2)
Sr1 Sb2 Sr3 6_554 4 146.491(17)
Sr1 Sb2 Sr3 5_454 4 65.730(16)
Sr4 Sb2 Sr3 3_455 3_455 74.62(2)
Sr4 Sb2 Sr3 4 3_455 71.70(2)
Sr2 Sb2 Sr3 6_554 3_455 83.74(2)
Sr2 Sb2 Sr3 5_454 3_455 134.96(2)
Sr1 Sb2 Sr3 6_554 3_455 65.730(16)
Sr1 Sb2 Sr3 5_454 3_455 146.491(16)
Sr3 Sb2 Sr3 4 3_455 126.84(4)
Sr1 Sb3 Sr6 . . 142.80(2)
Sr1 Sb3 Sr5 . 8_544 85.97(2)
Sr6 Sb3 Sr5 . 8_544 85.23(3)
Sr1 Sb3 Sr3 . 6 111.91(3)
Sr6 Sb3 Sr3 . 6 94.30(3)
Sr5 Sb3 Sr3 8_544 6 147.30(2)
Sr1 Sb3 Sr1 . 3_455 143.14(2)
Sr6 Sb3 Sr1 . 3_455 69.655(18)
Sr5 Sb3 Sr1 8_544 3_455 79.40(2)
Sr3 Sb3 Sr1 6 3_455 69.94(2)
Sr1 Sb3 Sr2 . 2_655 69.75(2)
Sr6 Sb3 Sr2 . 2_655 73.047(18)
Sr5 Sb3 Sr2 8_544 2_655 75.85(2)
Sr3 Sb3 Sr2 6 2_655 135.22(2)
Sr1 Sb3 Sr2 3_455 2_655 136.45(2)
Sr1 Sb3 Sr2 . 3_455 76.32(2)
Sr6 Sb3 Sr2 . 3_455 135.47(2)
Sr5 Sb3 Sr2 8_544 3_455 76.01(2)
Sr3 Sb3 Sr2 6 3_455 81.83(2)
Sr1 Sb3 Sr2 3_455 3_455 67.40(2)
Sr2 Sb3 Sr2 2_655 3_455 136.90(2)
Sr1 Sb3 Sr4 . 8_545 76.78(2)
Sr6 Sb3 Sr4 . 8_545 91.57(2)
Sr5 Sb3 Sr4 8_544 8_545 146.78(2)
Sr3 Sb3 Sr4 6 8_545 65.87(2)
Sr1 Sb3 Sr4 3_455 8_545 130.15(2)
Sr2 Sb3 Sr4 2_655 8_545 71.615(18)
Sr2 Sb3 Sr4 3_455 8_545 125.39(2)
Sb4 Sb4 Sr3 2_655 . 122.558(17)
Sb4 Sb4 Sr1 2_655 . 120.068(16)
Sr3 Sb4 Sr1 . . 117.22(2)
Sb4 Sb4 Sr4 2_655 . 67.693(18)
Sr3 Sb4 Sr4 . . 73.72(2)
Sr1 Sb4 Sr4 . . 137.42(2)
Sb4 Sb4 Sr2 2_655 . 66.976(18)
Sr3 Sb4 Sr2 . . 142.01(2)
Sr1 Sb4 Sr2 . . 69.34(2)
Sr4 Sb4 Sr2 . . 78.488(19)
Sb4 Sb4 Sr2 2_655 2_655 66.620(19)
Sr3 Sb4 Sr2 . 2_655 135.10(2)
Sr1 Sb4 Sr2 . 2_655 69.12(2)
Sr4 Sb4 Sr2 . 2_655 134.29(2)
Sr2 Sb4 Sr2 . 2_655 82.87(3)
Sb4 Sb4 Sr4 2_655 2_655 65.767(19)
Sr3 Sb4 Sr4 . 2_655 70.16(2)
Sr1 Sb4 Sr4 . 2_655 137.39(2)
Sr4 Sb4 Sr4 . 2_655 85.09(3)
Sr2 Sb4 Sr4 . 2_655 132.72(2)
Sr2 Sb4 Sr4 2_655 2_655 77.696(18)
Sb4 Sb4 Sr5 2_655 6_654 123.70(3)
Sr3 Sb4 Sr5 . 6_654 76.36(2)
Sr1 Sb4 Sr5 . 6_654 73.45(2)
Sr4 Sb4 Sr5 . 6_654 69.68(2)
Sr2 Sb4 Sr5 . 6_654 69.94(2)
Sr2 Sb4 Sr5 2_655 6_654 139.57(3)
Sr4 Sb4 Sr5 2_655 6_654 142.60(3)
Sb4 Sb4 Sr5 2_655 8_544 120.45(2)
Sr3 Sb4 Sr5 . 8_544 71.66(2)
Sr1 Sb4 Sr5 . 8_544 74.31(2)
Sr4 Sb4 Sr5 . 8_544 141.95(3)
Sr2 Sb4 Sr5 . 8_544 139.55(3)
Sr2 Sb4 Sr5 2_655 8_544 67.85(2)
Sr4 Sb4 Sr5 2_655 8_544 68.76(2)
Sr5 Sb4 Sr5 6_654 8_544 115.834(14)
In1 Sb5 Sr5 . 8_544 68.55(2)
In1 Sb5 Sr1 . 6_554 123.97(2)
Sr5 Sb5 Sr1 8_544 6_554 136.52(2)
In1 Sb5 Sr6 . 7_444 71.51(2)
Sr5 Sb5 Sr6 8_544 7_444 139.88(2)
Sr1 Sb5 Sr6 6_554 7_444 66.94(2)
In1 Sb5 Sr3 . 3_455 73.754(18)
Sr5 Sb5 Sr3 8_544 3_455 79.58(2)
Sr1 Sb5 Sr3 6_554 3_455 67.577(18)
Sr6 Sb5 Sr3 7_444 3_455 85.992(18)
In1 Sb5 Sr4 . 2_655 76.562(19)
Sr5 Sb5 Sr4 8_544 2_655 77.52(2)
Sr1 Sb5 Sr4 6_554 2_655 142.88(2)
Sr6 Sb5 Sr4 7_444 2_655 96.94(2)
Sr3 Sb5 Sr4 3_455 2_655 147.51(2)
In1 Sb5 Sr3 . . 134.79(2)
Sr5 Sb5 Sr3 8_544 . 75.94(2)
Sr1 Sb5 Sr3 6_554 . 101.00(2)
Sr6 Sb5 Sr3 7_444 . 139.64(2)
Sr3 Sb5 Sr3 3_455 . 126.475(18)
Sr4 Sb5 Sr3 2_655 . 69.05(2)
In1 Sb5 Sr2 . 8_544 123.18(2)
Sr5 Sb5 Sr2 8_544 8_544 143.65(2)
Sr1 Sb5 Sr2 6_554 8_544 69.65(2)
Sr6 Sb5 Sr2 7_444 8_544 65.912(19)
Sr3 Sb5 Sr2 3_455 8_544 135.39(2)
Sr4 Sb5 Sr2 2_655 8_544 73.244(19)
Sr3 Sb5 Sr2 . 8_544 73.76(2)
Sb1 In1 Sb1 2_655 1_455 97.92(3)
Sb1 In1 Sb5 2_655 . 107.767(15)
Sb1 In1 Sb5 1_455 . 109.632(15)
Sb1 In1 Sb5 2_655 2 109.632(15)
Sb1 In1 Sb5 1_455 2 107.768(15)
Sb5 In1 Sb5 . 2 121.55(3)
Sb1 In1 Sr5 2_655 8_544 71.52(2)
Sb1 In1 Sr5 1_455 8_544 67.92(2)
Sb5 In1 Sr5 . 8_544 61.189(19)
Sb5 In1 Sr5 2 8_544 175.69(2)
Sb1 In1 Sr5 2_655 7_344 67.92(2)
Sb1 In1 Sr5 1_455 7_344 71.52(2)
Sb5 In1 Sr5 . 7_344 175.69(2)
Sb5 In1 Sr5 2 7_344 61.190(19)
Sr5 In1 Sr5 8_544 7_344 116.30(4)
Sb1 In1 Sr6 2_655 7_444 131.039(16)
Sb1 In1 Sr6 1_455 7_444 131.039(16)
Sb5 In1 Sr6 . 7_444 60.776(17)
Sb5 In1 Sr6 2 7_444 60.775(17)
Sr5 In1 Sr6 8_544 7_444 121.848(18)
Sr5 In1 Sr6 7_344 7_444 121.848(18)
Sb1 In1 Sr3 2_655 4_545 60.794(16)
Sb1 In1 Sr3 1_455 4_545 142.55(2)
Sb5 In1 Sr3 . 4_545 106.35(2)
Sb5 In1 Sr3 2 4_545 59.400(16)
Sr5 In1 Sr3 8_544 4_545 123.881(18)
Sr5 In1 Sr3 7_344 4_545 71.844(18)
Sr6 In1 Sr3 7_444 4_545 76.528(16)
Sb1 In1 Sr3 2_655 3_455 142.55(2)
Sb1 In1 Sr3 1_455 3_455 60.794(17)
Sb5 In1 Sr3 . 3_455 59.401(16)
Sb5 In1 Sr3 2 3_455 106.35(2)
Sr5 In1 Sr3 8_544 3_455 71.844(18)
Sr5 In1 Sr3 7_344 3_455 123.881(18)
Sr6 In1 Sr3 7_444 3_455 76.528(16)
Sr3 In1 Sr3 4_545 3_455 153.06(3)
Sb1 In1 Sr4 2_655 1_455 134.58(2)
Sb1 In1 Sr4 1_455 1_455 55.642(15)
Sb5 In1 Sr4 . 1_455 115.55(2)
Sb5 In1 Sr4 2 1_455 57.754(16)
Sr5 In1 Sr4 8_544 1_455 118.359(18)
Sr5 In1 Sr4 7_344 1_455 68.629(18)
Sr6 In1 Sr4 7_444 1_455 83.985(17)
Sr3 In1 Sr4 4_545 1_455 115.891(17)
Sr3 In1 Sr4 3_455 1_455 60.955(16)
Sb1 In1 Sr4 2_655 2_655 55.642(15)
Sb1 In1 Sr4 1_455 2_655 134.58(2)
Sb5 In1 Sr4 . 2_655 57.753(16)
Sb5 In1 Sr4 2 2_655 115.55(2)
Sr5 In1 Sr4 8_544 2_655 68.629(18)
Sr5 In1 Sr4 7_344 2_655 118.359(18)
Sr6 In1 Sr4 7_444 2_655 83.985(17)
Sr3 In1 Sr4 4_545 2_655 60.955(16)
Sr3 In1 Sr4 3_455 2_655 115.891(17)
Sr4 In1 Sr4 1_455 2_655 167.97(3)

loop_
_geom_bond_atom_site_label_1
_geom_bond_atom_site_label_2
_geom_bond_site_symmetry_2
_geom_bond_distance
_geom_bond_publ_flag
Sr1 Sb3 . 3.1806(9) y
Sr1 Sb4 . 3.2466(10) y
Sr1 Sb5 6 3.3742(10) y
Sr1 Sb3 3 3.3932(9) y
Sr1 Sb2 5_545 3.4589(9) y
Sr1 Sb1 3_455 3.5094(10) y
Sr1 Sr6 3 3.7682(8) ?
Sr1 Sr3 8_545 3.8005(10) ?
Sr1 Sr2 2_655 3.9034(11) ?
Sr1 Sr2 . 3.9081(11) ?
Sr1 Sr5 6_654 4.2183(11) ?
Sr1 Sr2 3_455 4.2301(11) ?
Sr2 Sb2 5_545 3.2082(10) y
Sr2 Sb1 . 3.3012(10) y
Sr2 Sb4 . 3.6040(10) y
Sr2 Sb4 2_655 3.6137(10) y
Sr2 Sb3 2_655 3.6170(9) y
Sr2 Sb3 3 3.6409(10) y
Sr2 Sr1 2_655 3.9034(11) ?
Sr2 Sb5 8_545 3.9812(10) ?
Sr2 Sr6 1_655 4.0704(9) ?
Sr2 Sr5 7_444 4.2067(12) ?
Sr2 Sr1 3 4.2301(11) ?
Sr3 Sb3 6_554 3.2340(10) y
Sr3 Sb4 . 3.2347(10) y
Sr3 Sb5 3 3.4584(9) y
Sr3 Sb5 . 3.5131(9) y
Sr3 Sb1 3_455 3.5237(10) y
Sr3 Sb2 3 3.5434(9) y
Sr3 Sr1 8_544 3.8006(10) ?
Sr3 In1 3 3.8575(8) ?
Sr3 Sr4 2_655 3.9550(11) ?
Sr3 Sr4 3_455 3.9790(11) ?
Sr3 Sr4 . 4.0923(11) ?
Sr3 Sr5 8_544 4.2184(12) ?
Sr4 Sb2 3 3.1924(10) y
Sr4 Sb1 . 3.3574(10) y
Sr4 Sb5 2_655 3.4647(10) y
Sr4 Sb4 . 3.5726(10) y
Sr4 Sb4 2_655 3.6246(10) y
Sr4 Sr3 2_655 3.9550(11) ?
Sr4 Sr3 3 3.9789(11) ?
Sr4 In1 1_655 3.9844(9) ?
Sr4 Sb3 8_544 3.9903(10) ?
Sr4 Sr5 6_654 4.1993(12) ?
Sr4 Sr5 7_444 4.2613(11) ?
Sr5 Sb3 8_545 3.2068(11) y
Sr5 Sb5 8_545 3.3398(11) y
Sr5 In1 7_545 3.5475(9) y
Sr5 Sb1 8_645 3.6506(9) y
Sr5 Sb4 6_655 3.7722(9) ?
Sr5 Sb1 6_655 3.8041(9) ?
Sr5 Sb1 7_445 3.8143(9) ?
Sr5 Sb4 8_545 3.9108(9) ?
Sr5 Sr4 6_655 4.1993(12) ?
Sr5 Sr2 7_445 4.2067(12) ?
Sr5 Sr3 8_545 4.2185(12) ?
Sr5 Sr1 6_655 4.2183(12) ?
Sr6 Sb3 . 3.1990(5) y
Sr6 Sb3 2 3.1990(5) y
Sr6 Sb5 8_445 3.4575(9) y
Sr6 Sb5 7_445 3.4575(9) ?
Sr6 In1 7_445 3.7572(14) ?
Sr6 Sr1 4_545 3.7682(8) ?
Sr6 Sr1 3_455 3.7682(8) ?
Sr6 Sb1 1_455 3.7814(11) ?
Sr6 Sb1 2_655 3.7814(11) ?
Sr6 Sr2 1_455 4.0704(9) ?
Sr6 Sr2 2_655 4.0704(9) ?
Sr6 Sr5 7_344 4.3371(12) ?
Sb1 In1 1_655 2.9213(7) y
Sb1 Sr1 3 3.5094(10) ?
Sb1 Sr3 3 3.5238(10) ?
Sb1 Sr5 8_644 3.6506(9) ?
Sb1 Sr6 1_655 3.7813(11) ?
Sb1 Sr5 6_654 3.8041(9) ?
Sb1 Sr5 7_444 3.8143(9) ?
Sb2 Sr4 3_455 3.1924(10) ?
Sb2 Sr4 4 3.1924(10) ?
Sb2 Sr2 6_554 3.2081(10) ?
Sb2 Sr2 5_454 3.2081(10) ?
Sb2 Sr1 6_554 3.4588(9) ?
Sb2 Sr1 5_454 3.4588(9) ?
Sb2 Sr3 4 3.5434(9) ?
Sb2 Sr3 3_455 3.5434(9) ?
Sb3 Sr5 8_544 3.2068(11) ?
Sb3 Sr3 6 3.2340(10) ?
Sb3 Sr1 3_455 3.3932(9) ?
Sb3 Sr2 2_655 3.6170(9) ?
Sb3 Sr2 3_455 3.6408(10) ?
Sb3 Sr4 8_545 3.9903(10) ?
Sb4 Sb4 2_655 2.8437(9) y
Sb4 Sr2 2_655 3.6137(10) ?
Sb4 Sr4 2_655 3.6246(10) ?
Sb4 Sr5 6_654 3.7722(9) ?
Sb4 Sr5 8_544 3.9107(9) ?
Sb5 In1 . 2.9311(6) ?
Sb5 Sr5 8_544 3.3398(11) ?
Sb5 Sr1 6_554 3.3743(10) ?
Sb5 Sr6 7_444 3.4575(9) ?
Sb5 Sr3 3_455 3.4584(9) ?
Sb5 Sr4 2_655 3.4647(10) ?
Sb5 Sr2 8_544 3.9812(10) ?
In1 Sb1 2_655 2.9213(7) ?
In1 Sb1 1_455 2.9213(7) ?
In1 Sb5 2 2.9312(6) ?
In1 Sr5 8_544 3.5475(9) ?
In1 Sr5 7_344 3.5475(9) ?
In1 Sr6 7_444 3.7572(14) ?
In1 Sr3 4_545 3.8575(8) ?
In1 Sr3 3_455 3.8575(8) ?
In1 Sr4 1_455 3.9844(9) ?
In1 Sr4 2_655 3.9844(9) ?
